data_4030046
loop_
_publ_author_name
'Chen, Zhiyuan'
'Jia, Xuegong'
'Huang, Jiapian'
'Yuan, Jianjun'

_publ_section_title
;
 Platinum-Catalyzed Tandem Cycloisomerization Reaction of Benzoendiynyl
 Esters: Regioselective Long-Range 1,5-Acyl Migration.
;
_journal_issue 21
_journal_name_full 'The Journal of organic chemistry'
_journal_page_first 10674
_journal_paper_doi 10.1021/jo5020245
_journal_volume 79
_journal_year 2014
_chemical_formula_sum 'C30 H20 O2'
_chemical_formula_weight 412.46
_chemical_name_systematic
; 
 ? 
;
_space_group_IT_number 13
_symmetry_cell_setting monoclinic
_symmetry_space_group_name_Hall '-P 2yc'
_symmetry_space_group_name_H-M 'P 1 2/c 1'
_atom_sites_solution_hydrogens geom
_atom_sites_solution_primary direct
_atom_sites_solution_secondary difmap
_audit_creation_method SHELXL-97
_cell_angle_alpha 90.00
_cell_angle_beta 117.757(5)
_cell_angle_gamma 90.00
_cell_formula_units_Z 4
_cell_length_a 16.5879(18)
_cell_length_b 9.0390(10)
_cell_length_c 16.4332(17)
_cell_measurement_reflns_used 9518
_cell_measurement_temperature 296(2)
_cell_measurement_theta_max 27.50
_cell_measurement_theta_min 2.46
_cell_volume 2180.4(4)
_computing_cell_refinement 'Bruker SMART'
_computing_data_collection 'Bruker SMART'
_computing_data_reduction 'Bruker SAINT'
_computing_molecular_graphics 'Bruker SHELXTL'
_computing_publication_material 'Bruker SHELXTL'
_computing_structure_refinement 'SHELXL-97 (Sheldrick, 1997)'
_computing_structure_solution 'SHELXS-97 (Sheldrick, 1990)'
_diffrn_ambient_temperature 296(2)
_diffrn_measured_fraction_theta_full 0.998
_diffrn_measured_fraction_theta_max 0.998
_diffrn_measurement_device_type 'CCD area detector'
_diffrn_measurement_method 'phi and omega scans'
_diffrn_radiation_monochromator graphite
_diffrn_radiation_source 'fine-focus sealed tube'
_diffrn_radiation_type MoK\a
_diffrn_radiation_wavelength 0.71073
_diffrn_reflns_av_R_equivalents 0.0140
_diffrn_reflns_av_sigmaI/netI 0.0146
_diffrn_reflns_limit_h_max 19
_diffrn_reflns_limit_h_min -20
_diffrn_reflns_limit_k_max 10
_diffrn_reflns_limit_k_min -10
_diffrn_reflns_limit_l_max 19
_diffrn_reflns_limit_l_min -19
_diffrn_reflns_number 11206
_diffrn_reflns_theta_full 25.60
_diffrn_reflns_theta_max 25.60
_diffrn_reflns_theta_min 2.65
_exptl_absorpt_coefficient_mu 0.078
_exptl_absorpt_correction_T_max 0.9908
_exptl_absorpt_correction_T_min 0.9877
_exptl_absorpt_correction_type multi-scan
_exptl_absorpt_process_details sadabs
_exptl_crystal_colour colorless
_exptl_crystal_density_diffrn 1.256
_exptl_crystal_density_method 'not measured'
_exptl_crystal_description block
_exptl_crystal_F_000 864
_exptl_crystal_size_max 0.16
_exptl_crystal_size_mid 0.14
_exptl_crystal_size_min 0.12
_refine_diff_density_max 0.153
_refine_diff_density_min -0.221
_refine_diff_density_rms 0.040
_refine_ls_extinction_method none
_refine_ls_goodness_of_fit_ref 1.001
_refine_ls_hydrogen_treatment constr
_refine_ls_matrix_type full
_refine_ls_number_parameters 289
_refine_ls_number_reflns 4088
_refine_ls_number_restraints 0
_refine_ls_restrained_S_all 1.001
_refine_ls_R_factor_all 0.0488
_refine_ls_R_factor_gt 0.0412
_refine_ls_shift/su_max 0.000
_refine_ls_shift/su_mean 0.000
_refine_ls_structure_factor_coef Fsqd
_refine_ls_weighting_details 'calc w=1/[\s^2^(Fo^2^)+(0.0870P)^2^+0.4300P] where P=(Fo^2^+2Fc^2^)/3'
_refine_ls_weighting_scheme calc
_refine_ls_wR_factor_gt 0.1240
_refine_ls_wR_factor_ref 0.1369
_reflns_number_gt 3471
_reflns_number_total 4088
_reflns_threshold_expression >2sigma(I)
_cod_data_source_file jo5020245_si_002.cif
_cod_data_source_block 0701jxg
_cod_depositor_comments
;
The following automatic conversions were performed:

'_symmetry_cell_setting' value 'Monoclinic' changed to 'monoclinic'
according to
/home/saulius/struct/COD-crude-data--automatic-downloads/rss-feeds/ACS/lib/dictionaries/cif_core.dic
dictionary named 'cif_core.dic' version 2.4.2 from 2011-04-26.

Automatic conversion script
Id: cif_fix_values 2827 2014-09-09 07:05:25Z andrius 

 Adding full bibliography for 4030046.cif.
;
_cod_original_sg_symbol_H-M P2/c
_cod_database_code 4030046

loop_
_symmetry_equiv_pos_as_xyz
'x, y, z'
'-x, y, -z+1/2'
'-x, -y, -z'
'x, -y, z-1/2'

loop_
_atom_site_label
_atom_site_type_symbol
_atom_site_fract_x
_atom_site_fract_y
_atom_site_fract_z
_atom_site_U_iso_or_equiv
_atom_site_adp_type
_atom_site_occupancy
_atom_site_symmetry_multiplicity
_atom_site_calc_flag
_atom_site_refinement_flags
C1 C 0.12266(9) 0.54012(16) 0.32770(9) 0.0441(3) Uani 1 1 d .
H1A H 0.0788 0.4730 0.3245 0.053 Uiso 1 1 calc R
C2 C 0.15894(9) 0.54394(15) 0.26954(9) 0.0410(3) Uani 1 1 d .
C3 C 0.22841(9) 0.66309(14) 0.29874(9) 0.0381(3) Uani 1 1 d .
C4 C 0.27517(11) 0.84801(16) 0.43787(10) 0.0484(3) Uani 1 1 d .
H4A H 0.3179 0.9010 0.4281 0.058 Uiso 1 1 calc R
C5 C 0.26088(12) 0.87894(17) 0.51309(11) 0.0544(4) Uani 1 1 d .
H5A H 0.2942 0.9541 0.5533 0.065 Uiso 1 1 calc R
C6 C 0.19858(12) 0.80101(18) 0.52943(11) 0.0552(4) Uani 1 1 d .
H6A H 0.1902 0.8247 0.5800 0.066 Uiso 1 1 calc R
C7 C 0.14832(11) 0.68774(18) 0.47124(10) 0.0503(4) Uani 1 1 d .
H7A H 0.1065 0.6344 0.4823 0.060 Uiso 1 1 calc R
C8 C 0.16204(9) 0.65587(15) 0.39599(9) 0.0417(3) Uani 1 1 d .
C9 C 0.22436(9) 0.73643(14) 0.37769(9) 0.0386(3) Uani 1 1 d .
C10 C 0.11885(10) 0.47039(17) 0.17879(9) 0.0445(3) Uani 1 1 d .
C11 C 0.08087(9) 0.31851(16) 0.16843(9) 0.0420(3) Uani 1 1 d .
C12 C 0.12004(10) 0.21412(18) 0.23779(11) 0.0520(4) Uani 1 1 d .
H12A H 0.1680 0.2411 0.2942 0.062 Uiso 1 1 calc R
C13 C 0.08822(13) 0.0702(2) 0.22352(14) 0.0645(5) Uani 1 1 d .
H13A H 0.1150 0.0005 0.2702 0.077 Uiso 1 1 calc R
C14 C 0.01693(13) 0.0301(2) 0.14036(14) 0.0682(5) Uani 1 1 d .
H14A H -0.0038 -0.0671 0.1304 0.082 Uiso 1 1 calc R
C15 C -0.02368(12) 0.1340(2) 0.07189(12) 0.0630(5) Uani 1 1 d .
H15A H -0.0730 0.1072 0.0163 0.076 Uiso 1 1 calc R
C16 C 0.00813(10) 0.27674(18) 0.08509(10) 0.0505(4) Uani 1 1 d .
H16A H -0.0191 0.3458 0.0381 0.061 Uiso 1 1 calc R
C17 C 0.29086(9) 0.68134(14) 0.26831(9) 0.0385(3) Uani 1 1 d .
C18 C 0.35091(9) 0.81282(15) 0.29152(10) 0.0409(3) Uani 1 1 d .
C19 C 0.44370(13) 0.7994(2) 0.34073(19) 0.0916(8) Uani 1 1 d .
H19A H 0.4701 0.7062 0.3570 0.110 Uiso 1 1 calc R
C20 C 0.49776(16) 0.9237(3) 0.3661(3) 0.1423(15) Uani 1 1 d .
H20A H 0.5604 0.9135 0.4019 0.171 Uiso 1 1 calc R
C21 C 0.46149(18) 1.0610(3) 0.3398(2) 0.1080(9) Uani 1 1 d .
H21A H 0.4991 1.1438 0.3565 0.130 Uiso 1 1 calc R
C22 C 0.36979(15) 1.07606(19) 0.28897(15) 0.0701(5) Uani 1 1 d .
H22A H 0.3443 1.1695 0.2705 0.084 Uiso 1 1 calc R
C23 C 0.31469(11) 0.95300(16) 0.26491(11) 0.0518(4) Uani 1 1 d .
H23A H 0.2520 0.9643 0.2301 0.062 Uiso 1 1 calc R
C24 C 0.31100(10) 0.55638(15) 0.21992(10) 0.0445(3) Uani 1 1 d .
C25 C 0.32207(10) 0.58320(16) 0.13656(10) 0.0460(3) Uani 1 1 d .
C26 C 0.37401(12) 0.48533(19) 0.11542(12) 0.0579(4) Uani 1 1 d .
H26A H 0.4034 0.4067 0.1545 0.069 Uiso 1 1 calc R
C27 C 0.38191(15) 0.5051(3) 0.03594(15) 0.0748(6) Uani 1 1 d .
H27A H 0.4173 0.4402 0.0221 0.090 Uiso 1 1 calc R
C28 C 0.33772(17) 0.6201(3) -0.02258(14) 0.0816(7) Uani 1 1 d .
H28A H 0.3430 0.6328 -0.0761 0.098 Uiso 1 1 calc R
C29 C 0.28576(16) 0.7163(2) -0.00208(12) 0.0768(6) Uani 1 1 d .
H29A H 0.2556 0.7937 -0.0420 0.092 Uiso 1 1 calc R
C30 C 0.27789(13) 0.69910(18) 0.07727(11) 0.0576(4) Uani 1 1 d .
H30A H 0.2430 0.7652 0.0910 0.069 Uiso 1 1 calc R
O1 O 0.11404(9) 0.53730(14) 0.11202(7) 0.0657(4) Uani 1 1 d .
O2 O 0.32310(11) 0.43372(12) 0.25362(10) 0.0749(4) Uani 1 1 d .

loop_
_atom_site_aniso_label
_atom_site_aniso_U_11
_atom_site_aniso_U_22
_atom_site_aniso_U_33
_atom_site_aniso_U_23
_atom_site_aniso_U_13
_atom_site_aniso_U_12
C1 0.0436(7) 0.0493(8) 0.0404(7) 0.0008(6) 0.0202(6) -0.0062(6)
C2 0.0467(7) 0.0404(7) 0.0362(7) 0.0016(5) 0.0194(6) -0.0031(6)
C3 0.0456(7) 0.0331(6) 0.0359(6) 0.0039(5) 0.0193(5) 0.0014(5)
C4 0.0601(8) 0.0382(7) 0.0500(8) -0.0021(6) 0.0283(7) -0.0037(6)
C5 0.0735(10) 0.0429(8) 0.0479(8) -0.0090(6) 0.0291(7) -0.0034(7)
C6 0.0742(10) 0.0538(9) 0.0467(8) -0.0038(7) 0.0356(8) 0.0033(8)
C7 0.0581(8) 0.0542(9) 0.0485(8) 0.0012(7) 0.0333(7) 0.0005(7)
C8 0.0435(7) 0.0447(7) 0.0378(7) 0.0036(6) 0.0197(5) 0.0031(6)
C9 0.0447(7) 0.0353(7) 0.0371(6) 0.0044(5) 0.0202(5) 0.0046(5)
C10 0.0476(7) 0.0506(8) 0.0368(7) 0.0003(6) 0.0210(6) -0.0036(6)
C11 0.0432(7) 0.0477(8) 0.0403(7) -0.0057(6) 0.0239(6) -0.0038(6)
C12 0.0482(8) 0.0547(9) 0.0496(8) 0.0017(7) 0.0200(7) -0.0024(7)
C13 0.0673(10) 0.0515(10) 0.0786(12) 0.0098(8) 0.0373(9) 0.0012(8)
C14 0.0717(11) 0.0523(10) 0.0879(13) -0.0146(9) 0.0433(10) -0.0157(8)
C15 0.0579(9) 0.0706(11) 0.0600(10) -0.0219(9) 0.0269(8) -0.0175(8)
C16 0.0499(8) 0.0593(9) 0.0428(7) -0.0064(7) 0.0220(6) -0.0031(7)
C17 0.0467(7) 0.0323(7) 0.0391(7) 0.0060(5) 0.0220(6) 0.0042(5)
C18 0.0470(7) 0.0342(7) 0.0470(7) 0.0027(5) 0.0265(6) 0.0023(5)
C19 0.0485(9) 0.0482(10) 0.150(2) 0.0019(12) 0.0231(11) 0.0051(8)
C20 0.0515(11) 0.0766(17) 0.243(4) -0.008(2) 0.0216(17) -0.0170(11)
C21 0.0882(16) 0.0593(13) 0.167(3) -0.0128(14) 0.0518(17) -0.0319(12)
C22 0.1024(15) 0.0344(9) 0.0898(13) 0.0035(8) 0.0584(12) -0.0021(8)
C23 0.0597(9) 0.0371(8) 0.0639(9) 0.0084(6) 0.0332(8) 0.0059(6)
C24 0.0557(8) 0.0330(7) 0.0524(8) 0.0032(6) 0.0315(7) 0.0017(6)
C25 0.0583(8) 0.0389(7) 0.0490(8) -0.0078(6) 0.0319(7) -0.0116(6)
C26 0.0648(10) 0.0553(9) 0.0660(10) -0.0141(8) 0.0410(8) -0.0107(7)
C27 0.0847(13) 0.0843(14) 0.0804(13) -0.0346(12) 0.0596(11) -0.0288(11)
C28 0.1143(16) 0.0909(16) 0.0574(11) -0.0266(11) 0.0550(11) -0.0476(13)
C29 0.1198(17) 0.0655(12) 0.0449(9) -0.0062(8) 0.0382(10) -0.0254(11)
C30 0.0813(11) 0.0461(9) 0.0473(8) -0.0027(6) 0.0315(8) -0.0077(7)
O1 0.0897(9) 0.0660(8) 0.0389(6) 0.0008(5) 0.0277(6) -0.0197(6)
O2 0.1314(12) 0.0364(6) 0.0893(9) 0.0162(6) 0.0787(9) 0.0201(6)

loop_
_atom_type_symbol
_atom_type_description
_atom_type_scat_dispersion_real
_atom_type_scat_dispersion_imag
_atom_type_scat_source
C C 0.0033 0.0016 'International Tables Vol C Tables 4.2.6.8 and 6.1.1.4'
H H 0.0000 0.0000 'International Tables Vol C Tables 4.2.6.8 and 6.1.1.4'
O O 0.0106 0.0060 'International Tables Vol C Tables 4.2.6.8 and 6.1.1.4'

loop_
_geom_angle_atom_site_label_1
_geom_angle_atom_site_label_2
_geom_angle_atom_site_label_3
_geom_angle
C2 C1 C8 110.00(12)
C2 C1 H1A 125.0
C8 C1 H1A 125.0
C1 C2 C10 124.39(12)
C1 C2 C3 109.00(12)
C10 C2 C3 124.71(12)
C17 C3 C2 125.55(12)
C17 C3 C9 128.43(12)
C2 C3 C9 105.19(11)
C9 C4 C5 118.72(14)
C9 C4 H4A 120.6
C5 C4 H4A 120.6
C6 C5 C4 121.64(14)
C6 C5 H5A 119.2
C4 C5 H5A 119.2
C5 C6 C7 120.61(14)
C5 C6 H6A 119.7
C7 C6 H6A 119.7
C6 C7 C8 118.25(14)
C6 C7 H7A 120.9
C8 C7 H7A 120.9
C7 C8 C9 121.65(13)
C7 C8 C1 129.67(13)
C9 C8 C1 108.63(12)
C4 C9 C8 119.10(12)
C4 C9 C3 133.35(13)
C8 C9 C3 106.99(12)
O1 C10 C2 119.58(13)
O1 C10 C11 120.46(13)
C2 C10 C11 119.89(12)
C12 C11 C16 118.96(14)
C12 C11 C10 121.53(12)
C16 C11 C10 119.36(13)
C13 C12 C11 120.36(15)
C13 C12 H12A 119.8
C11 C12 H12A 119.8
C14 C13 C12 120.02(17)
C14 C13 H13A 120.0
C12 C13 H13A 120.0
C13 C14 C15 119.93(16)
C13 C14 H14A 120.0
C15 C14 H14A 120.0
C16 C15 C14 120.42(15)
C16 C15 H15A 119.8
C14 C15 H15A 119.8
C15 C16 C11 120.27(16)
C15 C16 H16A 119.9
C11 C16 H16A 119.9
C3 C17 C18 122.74(12)
C3 C17 C24 119.99(12)
C18 C17 C24 116.72(11)
C19 C18 C23 118.07(14)
C19 C18 C17 121.10(13)
C23 C18 C17 120.82(12)
C18 C19 C20 120.08(19)
C18 C19 H19A 120.0
C20 C19 H19A 120.0
C21 C20 C19 121.3(2)
C21 C20 H20A 119.3
C19 C20 H20A 119.3
C20 C21 C22 119.35(19)
C20 C21 H21A 120.3
C22 C21 H21A 120.3
C21 C22 C23 119.95(17)
C21 C22 H22A 120.0
C23 C22 H22A 120.0
C22 C23 C18 121.15(16)
C22 C23 H23A 119.4
C18 C23 H23A 119.4
O2 C24 C25 120.33(13)
O2 C24 C17 118.33(13)
C25 C24 C17 121.21(12)
C30 C25 C26 119.53(15)
C30 C25 C24 121.36(14)
C26 C25 C24 119.03(14)
C27 C26 C25 119.81(18)
C27 C26 H26A 120.1
C25 C26 H26A 120.1
C28 C27 C26 120.29(19)
C28 C27 H27A 119.9
C26 C27 H27A 119.9
C29 C28 C27 119.94(17)
C29 C28 H28A 120.0
C27 C28 H28A 120.0
C28 C29 C30 120.5(2)
C28 C29 H29A 119.7
C30 C29 H29A 119.7
C29 C30 C25 119.90(18)
C29 C30 H30A 120.0
C25 C30 H30A 120.0

loop_
_geom_bond_atom_site_label_1
_geom_bond_atom_site_label_2
_geom_bond_distance
C1 C2 1.3463(19)
C1 C8 1.4484(19)
C1 H1A 0.9300
C2 C10 1.4781(19)
C2 C3 1.4842(18)
C3 C17 1.3538(19)
C3 C9 1.4860(18)
C4 C9 1.3889(19)
C4 C5 1.391(2)
C4 H4A 0.9300
C5 C6 1.376(2)
C5 H5A 0.9300
C6 C7 1.384(2)
C6 H6A 0.9300
C7 C8 1.388(2)
C7 H7A 0.9300
C8 C9 1.4068(19)
C10 O1 1.2225(17)
C10 C11 1.487(2)
C11 C12 1.386(2)
C11 C16 1.3910(19)
C12 C13 1.382(2)
C12 H12A 0.9300
C13 C14 1.376(3)
C13 H13A 0.9300
C14 C15 1.377(3)
C14 H14A 0.9300
C15 C16 1.373(2)
C15 H15A 0.9300
C16 H16A 0.9300
C17 C18 1.4820(18)
C17 C24 1.5057(19)
C18 C19 1.371(2)
C18 C23 1.3831(19)
C19 C20 1.375(3)
C19 H19A 0.9300
C20 C21 1.359(4)
C20 H20A 0.9300
C21 C22 1.359(3)
C21 H21A 0.9300
C22 C23 1.376(2)
C22 H22A 0.9300
C23 H23A 0.9300
C24 O2 1.2135(17)
C24 C25 1.484(2)
C25 C30 1.385(2)
C25 C26 1.387(2)
C26 C27 1.384(3)
C26 H26A 0.9300
C27 C28 1.373(3)
C27 H27A 0.9300
C28 C29 1.372(3)
C28 H28A 0.9300
C29 C30 1.379(2)
C29 H29A 0.9300
C30 H30A 0.9300
